data_2243751
loop_
_publ_author_name
'Mertsalov, Dmitriy F.'
'Zaytsev, Vladimir P.'
'Pokazeev, Kuzma M.'
'Grigoriev, Mikhail S.'
'Bachinsky, Alexander V.'
'\,Celikesir, Sevim T\"urktekin'
'Akkurt, Mehmet'
'Mlowe, Sixberth'

_publ_section_title
;
 Crystal structure and Hirshfeld surface analysis of
 2-benzyl-4,5-dibromo-2,3,3a,4,5,6,7,7a-octahydro-3a,6-epoxy-1<i>H</i>-isoindol-1-one
;
_journal_coeditor_code JY2005
_journal_issue 3
_journal_name_full 'Acta Crystallographica Section E'
_journal_page_first 255
_journal_page_last 259
_journal_paper_doi 10.1107/S2056989021001481
_journal_volume 77
_journal_year 2021
_chemical_formula_iupac 'C15 H15 Br2 N O2'
_chemical_formula_moiety 'C15 H15 Br2 N O2'
_chemical_formula_sum 'C15 H15 Br2 N O2'
_chemical_formula_weight 401.10
_chemical_name_systematic 2-Benzyl-4,5-dibromo-2,3,3a,4,5,6,7,7a-octahydro-3a,6-epoxy-1<i>H</i>-isoindol-1-one
_space_group_crystal_system monoclinic
_space_group_IT_number 14
_space_group_name_Hall '-P 2yn'
_space_group_name_H-M_alt 'P 1 21/n 1'
_atom_sites_solution_hydrogens geom
_atom_sites_solution_primary geom
_audit_creation_method SHELXL-2018/3
_cell_angle_alpha 90
_cell_angle_beta 106.115(2)
_cell_angle_gamma 90
_cell_formula_units_Z 8
_cell_length_a 17.4839(5)
_cell_length_b 8.2993(3)
_cell_length_c 21.5120(7)
_cell_measurement_reflns_used 5179
_cell_measurement_temperature 296(2)
_cell_measurement_theta_max 22.81
_cell_measurement_theta_min 2.74
_cell_volume 2998.83(17)
_computing_cell_refinement 'SAINT (Bruker, 2013)'
_computing_data_collection 'APEX2 (Bruker, 2013)'
_computing_data_reduction 'SAINT (Bruker, 2013)'
_computing_molecular_graphics
;
ORTEP-3 for Windows (Farrugia, 2012) and <i>OLEX2</i>
(Dolomanov et al., 2009)
;
_computing_publication_material 'PLATON (Spek, 2020)'
_computing_structure_refinement 'SHELXL (Sheldrick, 2015b)'
_computing_structure_solution 'SHELXT (Sheldrick, 2015a)'
_diffrn_ambient_temperature 296(2)
_diffrn_measured_fraction_theta_full 0.998
_diffrn_measured_fraction_theta_max 0.984
_diffrn_measurement_device_type 'Bruker Kappa APEXII area-detector diffractometer'
_diffrn_measurement_method '\w- and \f-scans'
_diffrn_radiation_type MoK\a
_diffrn_radiation_wavelength 0.71073
_diffrn_reflns_av_R_equivalents 0.0528
_diffrn_reflns_av_unetI/netI 0.0607
_diffrn_reflns_limit_h_max 22
_diffrn_reflns_limit_h_min -22
_diffrn_reflns_limit_k_max 10
_diffrn_reflns_limit_k_min -10
_diffrn_reflns_limit_l_max 27
_diffrn_reflns_limit_l_min -28
_diffrn_reflns_number 32806
_diffrn_reflns_theta_full 25.242
_diffrn_reflns_theta_max 27.832
_diffrn_reflns_theta_min 2.645
_exptl_absorpt_coefficient_mu 5.407
_exptl_absorpt_correction_T_max 0.294
_exptl_absorpt_correction_T_min 0.224
_exptl_absorpt_correction_type multi-scan
_exptl_absorpt_process_details '(SADABS; Bruker, 2008)'
_exptl_crystal_colour colourless
_exptl_crystal_density_diffrn 1.777
_exptl_crystal_description 'hexagonal prisms'
_exptl_crystal_F_000 1584
_exptl_crystal_size_max 0.140
_exptl_crystal_size_mid 0.132
_exptl_crystal_size_min 0.130
_refine_diff_density_max 0.831
_refine_diff_density_min -0.655
_refine_ls_extinction_coef 0.00111(12)
_refine_ls_extinction_expression Fc^*^=kFc[1+0.001xFc^2^\l^3^/sin(2\q)]^-1/4^
_refine_ls_extinction_method 'SHELXL2018/3 (Sheldrick 2015b)'
_refine_ls_goodness_of_fit_ref 1.019
_refine_ls_hydrogen_treatment constr
_refine_ls_matrix_type full
_refine_ls_number_parameters 362
_refine_ls_number_reflns 6995
_refine_ls_number_restraints 0
_refine_ls_restrained_S_all 1.019
_refine_ls_R_factor_all 0.1029
_refine_ls_R_factor_gt 0.0432
_refine_ls_shift/su_max 0.001
_refine_ls_shift/su_mean 0.000
_refine_ls_structure_factor_coef Fsqd
_refine_ls_weighting_details 'w=1/[\s^2^(Fo^2^)+(0.0333P)^2^+1.2820P] where P=(Fo^2^+2Fc^2^)/3'
_refine_ls_weighting_scheme calc
_refine_ls_wR_factor_gt 0.0772
_refine_ls_wR_factor_ref 0.0912
_reflns_number_gt 3997
_reflns_number_total 6995
_reflns_threshold_expression 'I > 2\s(I)'
_cod_data_source_file jy2005sup1.cif
_cod_data_source_block I
_cod_original_sg_symbol_H-M 'P 21/n'
_cod_database_code 2243751
_shelx_space_group_comment
;
The symmetry employed for this shelxl refinement is uniquely defined
by the following loop, which should always be used as a source of
symmetry information in preference to the above space-group names.
They are only intended as comments.
;
_shelx_estimated_absorpt_t_min 0.518
_shelx_estimated_absorpt_t_max 0.540

loop_
_space_group_symop_operation_xyz
'x, y, z'
'-x+1/2, y+1/2, -z+1/2'
'-x, -y, -z'
'x-1/2, -y-1/2, z-1/2'

loop_
_atom_site_type_symbol
_atom_site_label
_atom_site_fract_x
_atom_site_fract_y
_atom_site_fract_z
_atom_site_U_iso_or_equiv
_atom_site_adp_type
_atom_site_calc_flag
_atom_site_occupancy
_atom_site_disorder_assembly
_atom_site_disorder_group
C C1A 0.8852(2) 0.3745(4) 0.38724(16) 0.0370(9) Uani d 1 . .
H H1A 0.900973 0.406568 0.348719 0.044 Uiso calc 1 . .
C C2A 0.9420(2) 0.2461(5) 0.42647(17) 0.0449(10) Uani d 1 . .
H H2A 0.959259 0.280858 0.471765 0.054 Uiso calc 1 . .
C C3A 0.8874(2) 0.0992(5) 0.42168(18) 0.0482(10) Uani d 1 . .
H H3A 0.907172 0.020343 0.456328 0.058 Uiso calc 1 . .
C C4A 0.8625(2) 0.0245(5) 0.35457(19) 0.0519(11) Uani d 1 . .
H H4AA 0.833459 -0.075272 0.354065 0.062 Uiso calc 1 . .
H H4AB 0.907972 0.004926 0.338033 0.062 Uiso calc 1 . .
C C5A 0.8091(2) 0.1574(4) 0.31692(16) 0.0362(9) Uani d 1 . .
H H5A 0.831483 0.203675 0.283872 0.043 Uiso calc 1 . .
C C6A 0.80785(19) 0.2812(4) 0.36906(15) 0.0309(8) Uani d 1 . .
C C7A 0.72741(19) 0.3587(4) 0.34938(16) 0.0373(9) Uani d 1 . .
H H7AA 0.707948 0.380283 0.386626 0.045 Uiso calc 1 . .
H H7AB 0.728396 0.458539 0.326150 0.045 Uiso calc 1 . .
C C8A 0.7213(2) 0.1203(5) 0.28926(16) 0.0413(9) Uani d 1 . .
C C9A 0.5932(2) 0.2502(5) 0.28436(17) 0.0511(11) Uani d 1 . .
H H9AA 0.574028 0.171921 0.250087 0.061 Uiso calc 1 . .
H H9AB 0.579798 0.356414 0.265650 0.061 Uiso calc 1 . .
C C10A 0.5498(2) 0.2245(4) 0.33480(17) 0.0381(9) Uani d 1 . .
C C11A 0.4700(2) 0.2679(5) 0.31950(19) 0.0495(10) Uani d 1 . .
H H11A 0.445253 0.311234 0.279045 0.059 Uiso calc 1 . .
C C12A 0.4276(2) 0.2472(5) 0.3638(2) 0.0607(12) Uani d 1 . .
H H12A 0.374225 0.276410 0.353302 0.073 Uiso calc 1 . .
C C13A 0.4637(3) 0.1837(5) 0.4234(2) 0.0606(12) Uani d 1 . .
H H13A 0.434686 0.168605 0.453196 0.073 Uiso calc 1 . .
C C14A 0.5425(3) 0.1423(5) 0.4392(2) 0.0573(11) Uani d 1 . .
H H14A 0.567212 0.100717 0.479959 0.069 Uiso calc 1 . .
C C15A 0.5855(2) 0.1619(5) 0.39485(17) 0.0454(10) Uani d 1 . .
H H15A 0.638886 0.132644 0.405694 0.055 Uiso calc 1 . .
N N1A 0.67922(17) 0.2373(4) 0.30754(13) 0.0413(8) Uani d 1 . .
O O1A 0.81551(14) 0.1790(3) 0.42508(10) 0.0424(6) Uani d 1 . .
O O2A 0.69344(17) 0.0056(3) 0.25485(13) 0.0602(8) Uani d 1 . .
Br Br1A 0.87859(2) 0.56161(5) 0.44107(2) 0.05631(15) Uani d 1 . .
Br Br2A 1.03562(3) 0.20912(6) 0.39717(3) 0.07454(18) Uani d 1 . .
C C1B 0.7908(2) 0.1347(4) 0.61250(16) 0.0372(9) Uani d 1 . .
H H1B 0.829984 0.094825 0.651364 0.045 Uiso calc 1 . .
C C2B 0.8272(2) 0.2662(5) 0.57905(17) 0.0440(10) Uani d 1 . .
H H2B 0.815399 0.240013 0.532932 0.053 Uiso calc 1 . .
C C3B 0.7797(2) 0.4175(5) 0.58646(19) 0.0520(11) Uani d 1 . .
H H3B 0.780526 0.501711 0.554716 0.062 Uiso calc 1 . .
C C4B 0.7985(3) 0.4797(5) 0.6555(2) 0.0576(12) Uani d 1 . .
H H4BA 0.772113 0.581506 0.657849 0.069 Uiso calc 1 . .
H H4BB 0.855305 0.491715 0.674785 0.069 Uiso calc 1 . .
C C5B 0.7640(2) 0.3436(4) 0.68693(16) 0.0379(9) Uani d 1 . .
H H5B 0.806381 0.287933 0.719270 0.045 Uiso calc 1 . .
C C6B 0.7267(2) 0.2315(4) 0.63022(15) 0.0342(8) Uani d 1 . .
C C7B 0.6560(2) 0.1563(5) 0.64522(17) 0.0435(9) Uani d 1 . .
H H7BA 0.612042 0.144230 0.606419 0.052 Uiso calc 1 . .
H H7BB 0.669218 0.051786 0.665507 0.052 Uiso calc 1 . .
C C8B 0.6947(2) 0.3797(5) 0.71379(18) 0.0454(10) Uani d 1 . .
C C9B 0.5654(2) 0.2577(6) 0.71072(19) 0.0575(12) Uani d 1 . .
H H9BA 0.568277 0.335108 0.745061 0.069 Uiso calc 1 . .
H H9BB 0.564186 0.150991 0.728853 0.069 Uiso calc 1 . .
C C10B 0.4888(2) 0.2840(4) 0.65875(18) 0.0419(9) Uani d 1 . .
C C11B 0.4196(2) 0.2234(5) 0.6684(2) 0.0561(11) Uani d 1 . .
H H11B 0.421680 0.166181 0.705987 0.067 Uiso calc 1 . .
C C12B 0.3474(3) 0.2465(6) 0.6231(3) 0.0698(14) Uani d 1 . .
H H12B 0.301036 0.205823 0.630294 0.084 Uiso calc 1 . .
C C13B 0.3441(3) 0.3291(6) 0.5677(3) 0.0691(14) Uani d 1 . .
H H13B 0.295513 0.343200 0.536779 0.083 Uiso calc 1 . .
C C14B 0.4122(3) 0.3918(5) 0.5572(2) 0.0618(12) Uani d 1 . .
H H14B 0.409600 0.449397 0.519547 0.074 Uiso calc 1 . .
C C15B 0.4852(2) 0.3686(5) 0.60312(19) 0.0509(10) Uani d 1 . .
H H15B 0.531509 0.410312 0.596131 0.061 Uiso calc 1 . .
N N1B 0.63674(18) 0.2718(4) 0.68980(14) 0.0465(8) Uani d 1 . .
O O1B 0.70287(14) 0.3452(3) 0.57735(11) 0.0503(7) Uani d 1 . .
O O2B 0.69187(17) 0.4868(4) 0.75178(14) 0.0648(8) Uani d 1 . .
Br Br1B 0.74753(3) -0.04142(6) 0.55333(2) 0.06418(16) Uani d 1 . .
Br Br2B 0.94187(2) 0.28604(6) 0.61425(2) 0.06177(15) Uani d 1 . .

loop_
_atom_site_aniso_label
_atom_site_aniso_U_11
_atom_site_aniso_U_22
_atom_site_aniso_U_33
_atom_site_aniso_U_12
_atom_site_aniso_U_13
_atom_site_aniso_U_23
C1A 0.037(2) 0.040(2) 0.036(2) -0.0011(18) 0.0147(17) -0.0043(17)
C2A 0.038(2) 0.055(3) 0.039(2) 0.0064(19) 0.0054(18) -0.0034(19)
C3A 0.046(2) 0.048(2) 0.048(2) 0.008(2) 0.008(2) 0.013(2)
C4A 0.052(3) 0.039(2) 0.065(3) -0.002(2) 0.017(2) -0.010(2)
C5A 0.037(2) 0.039(2) 0.035(2) -0.0019(17) 0.0145(17) -0.0052(17)
C6A 0.0317(19) 0.037(2) 0.0262(18) 0.0007(17) 0.0116(15) 0.0010(16)
C7A 0.034(2) 0.043(2) 0.038(2) -0.0003(18) 0.0151(17) -0.0061(18)
C8A 0.047(2) 0.051(3) 0.027(2) -0.010(2) 0.0127(18) -0.0056(19)
C9A 0.034(2) 0.074(3) 0.039(2) -0.003(2) 0.0010(18) 0.004(2)
C10A 0.031(2) 0.042(2) 0.039(2) -0.0070(17) 0.0072(17) -0.0031(18)
C11A 0.038(2) 0.056(3) 0.051(2) -0.004(2) 0.005(2) -0.001(2)
C12A 0.038(2) 0.059(3) 0.088(4) -0.004(2) 0.022(3) -0.009(3)
C13A 0.061(3) 0.065(3) 0.068(3) -0.016(3) 0.038(3) -0.014(3)
C14A 0.061(3) 0.066(3) 0.045(3) -0.011(2) 0.015(2) 0.002(2)
C15A 0.038(2) 0.055(3) 0.043(2) -0.0004(19) 0.0104(19) 0.0004(19)
N1A 0.0313(16) 0.058(2) 0.0347(17) -0.0048(15) 0.0094(14) -0.0095(15)
O1A 0.0450(15) 0.0525(16) 0.0315(14) -0.0023(13) 0.0140(12) 0.0063(12)
O2A 0.0576(19) 0.071(2) 0.0518(17) -0.0166(16) 0.0157(15) -0.0287(15)
Br1A 0.0431(2) 0.0517(3) 0.0735(3) -0.0083(2) 0.0150(2) -0.0237(2)
Br2A 0.0425(3) 0.0729(3) 0.1129(4) 0.0071(2) 0.0293(3) -0.0161(3)
C1B 0.034(2) 0.045(2) 0.0293(19) -0.0019(18) 0.0033(16) -0.0069(17)
C2B 0.033(2) 0.066(3) 0.032(2) -0.0049(19) 0.0068(17) -0.0002(19)
C3B 0.049(3) 0.055(3) 0.052(3) 0.004(2) 0.014(2) 0.019(2)
C4B 0.057(3) 0.039(2) 0.079(3) -0.003(2) 0.021(2) -0.007(2)
C5B 0.0310(19) 0.045(2) 0.034(2) 0.0007(17) 0.0029(16) -0.0066(17)
C6B 0.0319(19) 0.041(2) 0.0261(19) 0.0007(17) 0.0029(15) 0.0007(16)
C7B 0.031(2) 0.054(3) 0.042(2) -0.0040(18) 0.0058(17) -0.0103(19)
C8B 0.039(2) 0.059(3) 0.034(2) 0.008(2) 0.0017(18) -0.004(2)
C9B 0.041(2) 0.088(3) 0.048(2) 0.003(2) 0.019(2) 0.005(2)
C10B 0.038(2) 0.041(2) 0.049(2) 0.0043(19) 0.0166(19) -0.0047(19)
C11B 0.046(3) 0.051(3) 0.077(3) 0.005(2) 0.027(2) 0.004(2)
C12B 0.038(3) 0.062(3) 0.112(4) -0.002(2) 0.024(3) -0.010(3)
C13B 0.043(3) 0.068(3) 0.085(4) 0.016(2) -0.001(3) -0.026(3)
C14B 0.076(3) 0.054(3) 0.053(3) 0.017(3) 0.014(3) -0.005(2)
C15B 0.046(3) 0.057(3) 0.051(3) -0.002(2) 0.016(2) -0.004(2)
N1B 0.0353(18) 0.069(2) 0.0368(18) -0.0002(17) 0.0119(15) -0.0119(17)
O1B 0.0382(15) 0.0691(19) 0.0386(15) 0.0098(14) 0.0022(12) 0.0128(13)
O2B 0.0585(19) 0.078(2) 0.0557(18) 0.0063(16) 0.0126(15) -0.0312(16)
Br1B 0.0532(3) 0.0681(3) 0.0736(3) -0.0076(2) 0.0215(2) -0.0344(2)
Br2B 0.0391(2) 0.0748(3) 0.0719(3) -0.0073(2) 0.0161(2) 0.0053(2)

loop_
_atom_type_symbol
_atom_type_description
_atom_type_scat_dispersion_real
_atom_type_scat_dispersion_imag
_atom_type_scat_source
C C 0.0033 0.0016 'International Tables Vol C Tables 4.2.6.8 and 6.1.1.4'
H H 0.0000 0.0000 'International Tables Vol C Tables 4.2.6.8 and 6.1.1.4'
N N 0.0061 0.0033 'International Tables Vol C Tables 4.2.6.8 and 6.1.1.4'
O O 0.0106 0.0060 'International Tables Vol C Tables 4.2.6.8 and 6.1.1.4'
Br Br -0.2901 2.4595 'International Tables Vol C Tables 4.2.6.8 and 6.1.1.4'

loop_
_geom_angle_atom_site_label_1
_geom_angle_atom_site_label_2
_geom_angle_atom_site_label_3
_geom_angle_site_symmetry_1
_geom_angle_site_symmetry_3
_geom_angle
_geom_angle_publ_flag
C6A C1A C2A . . 100.4(3) ?
C6A C1A Br1A . . 111.3(2) ?
C2A C1A Br1A . . 111.1(2) ?
C6A C1A H1A . . 111.2 ?
C2A C1A H1A . . 111.2 ?
Br1A C1A H1A . . 111.2 ?
C3A C2A C1A . . 102.6(3) ?
C3A C2A Br2A . . 114.8(3) ?
C1A C2A Br2A . . 114.0(2) ?
C3A C2A H2A . . 108.4 ?
C1A C2A H2A . . 108.4 ?
Br2A C2A H2A . . 108.4 ?
O1A C3A C4A . . 102.3(3) ?
O1A C3A C2A . . 99.6(3) ?
C4A C3A C2A . . 113.4(3) ?
O1A C3A H3A . . 113.4 ?
C4A C3A H3A . . 113.4 ?
C2A C3A H3A . . 113.4 ?
C3A C4A C5A . . 100.4(3) ?
C3A C4A H4AA . . 111.7 ?
C5A C4A H4AA . . 111.7 ?
C3A C4A H4AB . . 111.7 ?
C5A C4A H4AB . . 111.7 ?
H4AA C4A H4AB . . 109.5 ?
C8A C5A C4A . . 117.8(3) ?
C8A C5A C6A . . 101.9(3) ?
C4A C5A C6A . . 103.2(3) ?
C8A C5A H5A . . 111.1 ?
C4A C5A H5A . . 111.1 ?
C6A C5A H5A . . 111.1 ?
O1A C6A C7A . . 110.5(3) ?
O1A C6A C1A . . 102.4(3) ?
C7A C6A C1A . . 123.7(3) ?
O1A C6A C5A . . 101.6(3) ?
C7A C6A C5A . . 106.6(3) ?
C1A C6A C5A . . 109.9(3) ?
N1A C7A C6A . . 102.4(3) ?
N1A C7A H7AA . . 111.3 ?
C6A C7A H7AA . . 111.3 ?
N1A C7A H7AB . . 111.3 ?
C6A C7A H7AB . . 111.3 ?
H7AA C7A H7AB . . 109.2 ?
O2A C8A N1A . . 125.7(4) ?
O2A C8A C5A . . 125.9(3) ?
N1A C8A C5A . . 108.4(3) ?
N1A C9A C10A . . 115.1(3) ?
N1A C9A H9AA . . 108.5 ?
C10A C9A H9AA . . 108.5 ?
N1A C9A H9AB . . 108.5 ?
C10A C9A H9AB . . 108.5 ?
H9AA C9A H9AB . . 107.5 ?
C15A C10A C11A . . 119.0(3) ?
C15A C10A C9A . . 123.1(3) ?
C11A C10A C9A . . 117.9(3) ?
C12A C11A C10A . . 120.3(4) ?
C12A C11A H11A . . 119.9 ?
C10A C11A H11A . . 119.9 ?
C13A C12A C11A . . 120.2(4) ?
C13A C12A H12A . . 119.9 ?
C11A C12A H12A . . 119.9 ?
C12A C13A C14A . . 120.0(4) ?
C12A C13A H13A . . 120.0 ?
C14A C13A H13A . . 120.0 ?
C13A C14A C15A . . 120.2(4) ?
C13A C14A H14A . . 119.9 ?
C15A C14A H14A . . 119.9 ?
C10A C15A C14A . . 120.3(4) ?
C10A C15A H15A . . 119.8 ?
C14A C15A H15A . . 119.8 ?
C8A N1A C9A . . 123.6(3) ?
C8A N1A C7A . . 114.4(3) ?
C9A N1A C7A . . 121.9(3) ?
C3A O1A C6A . . 96.2(2) ?
C6B C1B C2B . . 100.0(3) ?
C6B C1B Br1B . . 112.5(2) ?
C2B C1B Br1B . . 111.3(2) ?
C6B C1B H1B . . 110.9 ?
C2B C1B H1B . . 110.9 ?
Br1B C1B H1B . . 110.9 ?
C3B C2B C1B . . 103.0(3) ?
C3B C2B Br2B . . 114.8(3) ?
C1B C2B Br2B . . 113.2(2) ?
C3B C2B H2B . . 108.5 ?
C1B C2B H2B . . 108.5 ?
Br2B C2B H2B . . 108.5 ?
O1B C3B C4B . . 102.4(3) ?
O1B C3B C2B . . 99.0(3) ?
C4B C3B C2B . . 113.7(3) ?
O1B C3B H3B . . 113.4 ?
C4B C3B H3B . . 113.4 ?
C2B C3B H3B . . 113.4 ?
C3B C4B C5B . . 100.2(3) ?
C3B C4B H4BA . . 111.7 ?
C5B C4B H4BA . . 111.7 ?
C3B C4B H4BB . . 111.7 ?
C5B C4B H4BB . . 111.7 ?
H4BA C4B H4BB . . 109.5 ?
C8B C5B C4B . . 118.7(3) ?
C8B C5B C6B . . 102.4(3) ?
C4B C5B C6B . . 103.3(3) ?
C8B C5B H5B . . 110.5 ?
C4B C5B H5B . . 110.5 ?
C6B C5B H5B . . 110.5 ?
O1B C6B C7B . . 111.5(3) ?
O1B C6B C1B . . 102.7(3) ?
C7B C6B C1B . . 123.2(3) ?
O1B C6B C5B . . 101.3(3) ?
C7B C6B C5B . . 106.1(3) ?
C1B C6B C5B . . 110.0(3) ?
N1B C7B C6B . . 102.9(3) ?
N1B C7B H7BA . . 111.2 ?
C6B C7B H7BA . . 111.2 ?
N1B C7B H7BB . . 111.2 ?
C6B C7B H7BB . . 111.2 ?
H7BA C7B H7BB . . 109.1 ?
O2B C8B N1B . . 125.3(4) ?
O2B C8B C5B . . 126.0(4) ?
N1B C8B C5B . . 108.7(3) ?
N1B C9B C10B . . 115.1(3) ?
N1B C9B H9BA . . 108.5 ?
C10B C9B H9BA . . 108.5 ?
N1B C9B H9BB . . 108.5 ?
C10B C9B H9BB . . 108.5 ?
H9BA C9B H9BB . . 107.5 ?
C15B C10B C11B . . 119.2(4) ?
C15B C10B C9B . . 122.5(3) ?
C11B C10B C9B . . 118.3(4) ?
C12B C11B C10B . . 120.9(4) ?
C12B C11B H11B . . 119.6 ?
C10B C11B H11B . . 119.6 ?
C13B C12B C11B . . 119.8(4) ?
C13B C12B H12B . . 120.1 ?
C11B C12B H12B . . 120.1 ?
C12B C13B C14B . . 120.5(4) ?
C12B C13B H13B . . 119.8 ?
C14B C13B H13B . . 119.8 ?
C13B C14B C15B . . 119.7(4) ?
C13B C14B H14B . . 120.2 ?
C15B C14B H14B . . 120.2 ?
C10B C15B C14B . . 120.0(4) ?
C10B C15B H15B . . 120.0 ?
C14B C15B H15B . . 120.0 ?
C8B N1B C9B . . 124.0(3) ?
C8B N1B C7B . . 113.8(3) ?
C9B N1B C7B . . 121.9(3) ?
C3B O1B C6B . . 96.4(2) ?

loop_
_geom_bond_atom_site_label_1
_geom_bond_atom_site_label_2
_geom_bond_site_symmetry_2
_geom_bond_distance
_geom_bond_publ_flag
C1A C6A . 1.513(5) ?
C1A C2A . 1.539(5) ?
C1A Br1A . 1.959(3) ?
C1A H1A . 0.9800 ?
C2A C3A . 1.534(5) ?
C2A Br2A . 1.935(4) ?
C2A H2A . 0.9800 ?
C3A O1A . 1.440(4) ?
C3A C4A . 1.520(5) ?
C3A H3A . 0.9800 ?
C4A C5A . 1.525(5) ?
C4A H4AA . 0.9700 ?
C4A H4AB . 0.9700 ?
C5A C8A . 1.516(5) ?
C5A C6A . 1.526(4) ?
C5A H5A . 0.9800 ?
C6A O1A . 1.449(4) ?
C6A C7A . 1.497(4) ?
C7A N1A . 1.455(4) ?
C7A H7AA . 0.9700 ?
C7A H7AB . 0.9700 ?
C8A O2A . 1.221(4) ?
C8A N1A . 1.341(5) ?
C9A N1A . 1.452(4) ?
C9A C10A . 1.501(5) ?
C9A H9AA . 0.9700 ?
C9A H9AB . 0.9700 ?
C10A C15A . 1.371(5) ?
C10A C11A . 1.389(5) ?
C11A C12A . 1.371(5) ?
C11A H11A . 0.9300 ?
C12A C13A . 1.368(6) ?
C12A H12A . 0.9300 ?
C13A C14A . 1.369(6) ?
C13A H13A . 0.9300 ?
C14A C15A . 1.377(5) ?
C14A H14A . 0.9300 ?
C15A H15A . 0.9300 ?
C1B C6B . 1.512(5) ?
C1B C2B . 1.539(5) ?
C1B Br1B . 1.948(3) ?
C1B H1B . 0.9800 ?
C2B C3B . 1.538(5) ?
C2B Br2B . 1.943(3) ?
C2B H2B . 0.9800 ?
C3B O1B . 1.434(4) ?
C3B C4B . 1.520(5) ?
C3B H3B . 0.9800 ?
C4B C5B . 1.524(5) ?
C4B H4BA . 0.9700 ?
C4B H4BB . 0.9700 ?
C5B C8B . 1.510(5) ?
C5B C6B . 1.529(4) ?
C5B H5B . 0.9800 ?
C6B O1B . 1.447(4) ?
C6B C7B . 1.497(5) ?
C7B N1B . 1.459(4) ?
C7B H7BA . 0.9700 ?
C7B H7BB . 0.9700 ?
C8B O2B . 1.218(4) ?
C8B N1B . 1.343(5) ?
C9B N1B . 1.443(4) ?
C9B C10B . 1.504(5) ?
C9B H9BA . 0.9700 ?
C9B H9BB . 0.9700 ?
C10B C15B . 1.374(5) ?
C10B C11B . 1.378(5) ?
C11B C12B . 1.377(6) ?
C11B H11B . 0.9300 ?
C12B C13B . 1.362(6) ?
C12B H12B . 0.9300 ?
C13B C14B . 1.374(6) ?
C13B H13B . 0.9300 ?
C14B C15B . 1.394(5) ?
C14B H14B . 0.9300 ?
C15B H15B . 0.9300 ?

loop_
_geom_hbond_atom_site_label_D
_geom_hbond_atom_site_label_H
_geom_hbond_atom_site_label_A
_geom_hbond_site_symmetry_A
_geom_hbond_distance_DH
_geom_hbond_distance_HA
_geom_hbond_distance_DA
_geom_hbond_angle_DHA
_geom_hbond_publ_flag
C1A H1A O2A 2_655 0.98 2.51 3.175(4) 124.6 yes
C4A H4AB Br2A . 0.97 2.81 3.287(4) 111.2 yes
C5A H5A O2A 2_655 0.98 2.64 3.271(4) 122.5 yes
C7A H7AB O2A 2_655 0.97 2.53 3.186(4) 125.3 yes
C1B H1B O2B 2_646 0.98 2.39 3.104(4) 128.8 yes
C2B H2B O1A . 0.98 2.38 3.341(4) 168.3 yes
C4B H4BB Br2B . 0.97 2.83 3.301(4) 110.9 yes
C5B H5B O2B 2_646 0.98 2.57 3.247(5) 125.8 yes
C7B H7BB O2B 2_646 0.97 2.64 3.270(5) 123.1 yes

loop_
_geom_torsion_atom_site_label_1
_geom_torsion_atom_site_label_2
_geom_torsion_atom_site_label_3
_geom_torsion_atom_site_label_4
_geom_torsion_site_symmetry_1
_geom_torsion_site_symmetry_2
_geom_torsion_site_symmetry_3
_geom_torsion_site_symmetry_4
_geom_torsion
_geom_torsion_publ_flag
C6A C1A C2A C3A . . . . 2.0(3) ?
Br1A C1A C2A C3A . . . . 119.8(3) ?
C6A C1A C2A Br2A . . . . 126.7(2) ?
Br1A C1A C2A Br2A . . . . -115.4(2) ?
C1A C2A C3A O1A . . . . -37.2(3) ?
Br2A C2A C3A O1A . . . . -161.4(2) ?
C1A C2A C3A C4A . . . . 70.7(4) ?
Br2A C2A C3A C4A . . . . -53.5(4) ?
O1A C3A C4A C5A . . . . 37.9(3) ?
C2A C3A C4A C5A . . . . -68.4(4) ?
C3A C4A C5A C8A . . . . -114.6(3) ?
C3A C4A C5A C6A . . . . -3.4(4) ?
C2A C1A C6A O1A . . . . 33.9(3) ?
Br1A C1A C6A O1A . . . . -83.8(3) ?
C2A C1A C6A C7A . . . . 159.2(3) ?
Br1A C1A C6A C7A . . . . 41.5(4) ?
C2A C1A C6A C5A . . . . -73.4(3) ?
Br1A C1A C6A C5A . . . . 168.9(2) ?
C8A C5A C6A O1A . . . . 91.0(3) ?
C4A C5A C6A O1A . . . . -31.6(3) ?
C8A C5A C6A C7A . . . . -24.7(3) ?
C4A C5A C6A C7A . . . . -147.3(3) ?
C8A C5A C6A C1A . . . . -161.1(3) ?
C4A C5A C6A C1A . . . . 76.3(3) ?
O1A C6A C7A N1A . . . . -86.1(3) ?
C1A C6A C7A N1A . . . . 152.2(3) ?
C5A C6A C7A N1A . . . . 23.4(3) ?
C4A C5A C8A O2A . . . . -52.9(5) ?
C6A C5A C8A O2A . . . . -164.9(3) ?
C4A C5A C8A N1A . . . . 128.8(3) ?
C6A C5A C8A N1A . . . . 16.8(4) ?
N1A C9A C10A C15A . . . . -12.7(5) ?
N1A C9A C10A C11A . . . . 166.8(3) ?
C15A C10A C11A C12A . . . . -0.5(6) ?
C9A C10A C11A C12A . . . . -179.9(4) ?
C10A C11A C12A C13A . . . . 0.0(6) ?
C11A C12A C13A C14A . . . . 0.7(6) ?
C12A C13A C14A C15A . . . . -1.0(6) ?
C11A C10A C15A C14A . . . . 0.1(6) ?
C9A C10A C15A C14A . . . . 179.6(4) ?
C13A C14A C15A C10A . . . . 0.6(6) ?
O2A C8A N1A C9A . . . . -5.0(6) ?
C5A C8A N1A C9A . . . . 173.3(3) ?
O2A C8A N1A C7A . . . . 179.3(3) ?
C5A C8A N1A C7A . . . . -2.4(4) ?
C10A C9A N1A C8A . . . . 113.6(4) ?
C10A C9A N1A C7A . . . . -71.0(4) ?
C6A C7A N1A C8A . . . . -13.4(4) ?
C6A C7A N1A C9A . . . . 170.8(3) ?
C4A C3A O1A C6A . . . . -58.3(3) ?
C2A C3A O1A C6A . . . . 58.3(3) ?
C7A C6A O1A C3A . . . . 167.7(3) ?
C1A C6A O1A C3A . . . . -58.7(3) ?
C5A C6A O1A C3A . . . . 54.9(3) ?
C6B C1B C2B C3B . . . . 2.6(3) ?
Br1B C1B C2B C3B . . . . 121.6(3) ?
C6B C1B C2B Br2B . . . . 127.1(2) ?
Br1B C1B C2B Br2B . . . . -113.9(2) ?
C1B C2B C3B O1B . . . . -37.7(3) ?
Br2B C2B C3B O1B . . . . -161.2(2) ?
C1B C2B C3B C4B . . . . 70.2(4) ?
Br2B C2B C3B C4B . . . . -53.2(4) ?
O1B C3B C4B C5B . . . . 37.9(4) ?
C2B C3B C4B C5B . . . . -67.9(4) ?
C3B C4B C5B C8B . . . . -116.0(3) ?
C3B C4B C5B C6B . . . . -3.5(4) ?
C2B C1B C6B O1B . . . . 33.4(3) ?
Br1B C1B C6B O1B . . . . -84.7(3) ?
C2B C1B C6B C7B . . . . 160.0(3) ?
Br1B C1B C6B C7B . . . . 41.9(4) ?
C2B C1B C6B C5B . . . . -73.8(3) ?
Br1B C1B C6B C5B . . . . 168.1(2) ?
C8B C5B C6B O1B . . . . 92.6(3) ?
C4B C5B C6B O1B . . . . -31.4(3) ?
C8B C5B C6B C7B . . . . -24.0(4) ?
C4B C5B C6B C7B . . . . -147.9(3) ?
C8B C5B C6B C1B . . . . -159.3(3) ?
C4B C5B C6B C1B . . . . 76.8(3) ?
O1B C6B C7B N1B . . . . -86.1(3) ?
C1B C6B C7B N1B . . . . 151.2(3) ?
C5B C6B C7B N1B . . . . 23.4(4) ?
C4B C5B C8B O2B . . . . -52.6(5) ?
C6B C5B C8B O2B . . . . -165.6(4) ?
C4B C5B C8B N1B . . . . 128.6(4) ?
C6B C5B C8B N1B . . . . 15.6(4) ?
N1B C9B C10B C15B . . . . -22.1(6) ?
N1B C9B C10B C11B . . . . 159.4(4) ?
C15B C10B C11B C12B . . . . 0.1(6) ?
C9B C10B C11B C12B . . . . 178.7(4) ?
C10B C11B C12B C13B . . . . 0.5(7) ?
C11B C12B C13B C14B . . . . -1.0(7) ?
C12B C13B C14B C15B . . . . 0.9(6) ?
C11B C10B C15B C14B . . . . -0.2(6) ?
C9B C10B C15B C14B . . . . -178.8(4) ?
C13B C14B C15B C10B . . . . -0.3(6) ?
O2B C8B N1B C9B . . . . -6.4(6) ?
C5B C8B N1B C9B . . . . 172.4(3) ?
O2B C8B N1B C7B . . . . -179.9(4) ?
C5B C8B N1B C7B . . . . -1.0(4) ?
C10B C9B N1B C8B . . . . 119.8(4) ?
C10B C9B N1B C7B . . . . -67.2(5) ?
C6B C7B N1B C8B . . . . -14.3(4) ?
C6B C7B N1B C9B . . . . 172.0(3) ?
C4B C3B O1B C6B . . . . -58.5(3) ?
C2B C3B O1B C6B . . . . 58.4(3) ?
C7B C6B O1B C3B . . . . 167.3(3) ?
C1B C6B O1B C3B . . . . -59.0(3) ?
C5B C6B O1B C3B . . . . 54.8(3) ?

_cod_database_fobs_code 2243751
